data_8104452
loop_
_publ_author_name
'Pennartz, P.'
'Paulus, H.'
'Fuess, H.'

_publ_section_title
;
 Crystal structure of strontium dichromate trihydrate
;
_journal_name_full 'Zeitschrift fuer Kristallographie (149,1979-)'
_journal_page_first 149
_journal_page_last 150
_journal_volume 205
_journal_year 1993
_chemical_formula_sum 'Cr2 H6 O10 Sr'
_chemical_name_systematic 'Sr (Cr2 O7) (H2 O)3'
_space_group_IT_number 14
_symmetry_space_group_name_Hall '-P 2ybc'
_symmetry_space_group_name_H-M 'P 1 21/c 1'
_cell_angle_alpha 90
_cell_angle_beta 91.979
_cell_angle_gamma 90
_cell_formula_units_Z 4
_cell_length_a 8.3609
_cell_length_b 14.0301
_cell_length_c 7.5785
_cell_volume 888.460
_citation_journal_id_ASTM ZEKRDZ
_cod_data_source_file Pennartz_ZEKRDZ_1993_1528.cif
_cod_data_source_block H6Cr2O10Sr1
_cod_original_cell_volume 888.4601
_cod_original_formula_sum 'H6 Cr2 O10 Sr1'
_cod_database_code 8104452

loop_
_symmetry_equiv_pos_as_xyz
x,y,z
-x,y+1/2,-z+1/2
-x,-y,-z
x,-y-1/2,z-1/2

loop_
_atom_site_label
_atom_site_type_symbol
_atom_site_fract_x
_atom_site_fract_y
_atom_site_fract_z
_atom_site_occupancy
_atom_site_U_iso_or_equiv
O5 O-2 0.37165 0.26458 0.54201 1 0.0
O8 O-2 0.56834 0.06863 0.12804 1 0.0
O1 O-2 0.75787 0.26 -0.3641 1 0.0
O10 O-2 0.96511 0.02576 0.18577 1 0.0
O2 O-2 0.73066 0.09699 -0.19124 1 0.0
O9 O-2 0.04472 0.30845 0.4368 1 0.0
O3 O-2 0.9018 0.10539 -0.47946 1 0.0
Sr1 Sr+2 0.25303 0.0642 -0.97504 1 0.0
Cr2 Cr+6 0.3739 0.15109 0.5228 1 0.0
O7 O-2 0.31816 0.10311 -0.29658 1 0.0
O4 O-2 0.5735 0.11401 -0.518 1 0.0
Cr1 Cr+6 0.25435 -0.14548 0.38383 1 0.0
O6 O-2 0.26276 0.11831 0.35612 1 0.0
